data_4305124
loop_
_publ_author_name
'Shigeki Mori'
'Atsuhiro Osuka'

_publ_section_title
;
Heterobismetal Complexes of [26]Hexaphyrin(1.1.1.1.1.1)
;
_journal_name_full 'Inorganic Chemistry'
_journal_page_first 3937
_journal_page_last 3939
_journal_paper_doi 10.1021/ic8004147
_journal_volume 47
_journal_year 2008
_chemical_formula_moiety 'C68 H10 Au F30 N6 O2 Rh, 2(C2 H3 N)'
_chemical_formula_sum 'C72 H16 Au F30 N8 O2 Rh'
_chemical_formula_weight 1894.80
_chemical_name_systematic
; 
 ? 
;
_space_group_IT_number 2
_symmetry_cell_setting triclinic
_symmetry_Int_Tables_number 2
_symmetry_space_group_name_Hall '-P 1'
_symmetry_space_group_name_H-M 'P -1'
_atom_sites_solution_hydrogens geom
_atom_sites_solution_primary direct
_atom_sites_solution_secondary difmap
_audit_creation_method SHELXL-97
_cell_angle_alpha 88.653(13)
_cell_angle_beta 64.428(10)
_cell_angle_gamma 77.577(13)
_cell_formula_units_Z 2
_cell_length_a 15.110(4)
_cell_length_b 15.121(5)
_cell_length_c 15.498(5)
_cell_measurement_reflns_used 25356
_cell_measurement_temperature 123(2)
_cell_measurement_theta_max 27.5
_cell_measurement_theta_min 3.0
_cell_volume 3109.6(17)
_computing_cell_refinement PROCESS-AUTO
_computing_data_collection PROCESS-AUTO
_computing_data_reduction CrystalStructure
_computing_publication_material 'CrystalStructure 3.8'
_computing_structure_refinement 'SHELXL-97 (Sheldrick, 1997)'
_computing_structure_solution 'SHELXS-97 (Sheldrick, 1990)'
_diffrn_ambient_temperature 123(2)
_diffrn_detector_area_resol_mean 10.00
_diffrn_measured_fraction_theta_full 0.967
_diffrn_measured_fraction_theta_max 0.967
_diffrn_measurement_device_type 'Rigaku RAXIS-RAPID'
_diffrn_measurement_method \w
_diffrn_radiation_monochromator graphite
_diffrn_radiation_source 'fine-focus sealed tube'
_diffrn_radiation_type MoK\a
_diffrn_radiation_wavelength 0.71075
_diffrn_reflns_av_R_equivalents 0.0333
_diffrn_reflns_av_sigmaI/netI 0.0468
_diffrn_reflns_limit_h_max 19
_diffrn_reflns_limit_h_min -19
_diffrn_reflns_limit_k_max 19
_diffrn_reflns_limit_k_min -19
_diffrn_reflns_limit_l_max 20
_diffrn_reflns_limit_l_min -20
_diffrn_reflns_number 29227
_diffrn_reflns_theta_full 27.48
_diffrn_reflns_theta_max 27.48
_diffrn_reflns_theta_min 3.03
_exptl_absorpt_coefficient_mu 2.772
_exptl_absorpt_correction_T_max 0.7690
_exptl_absorpt_correction_T_min 0.3379
_exptl_absorpt_correction_type multi-scan
_exptl_absorpt_process_details
;
    Higashi, T. (1995). Program for Absorption Correction.
    Rigaku Corporation, Tokyo, Japan.
;
_exptl_crystal_colour violet
_exptl_crystal_density_diffrn 2.024
_exptl_crystal_density_method 'not measured'
_exptl_crystal_description prism
_exptl_crystal_F_000 1828
_exptl_crystal_size_max 0.50
_exptl_crystal_size_mid 0.15
_exptl_crystal_size_min 0.10
_refine_diff_density_max 6.902
_refine_diff_density_min -1.380
_refine_diff_density_rms 0.150
_refine_ls_extinction_method none
_refine_ls_goodness_of_fit_ref 1.045
_refine_ls_hydrogen_treatment constr
_refine_ls_matrix_type full
_refine_ls_number_parameters 1117
_refine_ls_number_reflns 13805
_refine_ls_number_restraints 222
_refine_ls_restrained_S_all 1.067
_refine_ls_R_factor_all 0.0566
_refine_ls_R_factor_gt 0.0464
_refine_ls_shift/su_max 0.001
_refine_ls_shift/su_mean 0.000
_refine_ls_structure_factor_coef Fsqd
_refine_ls_weighting_details 'calc w=1/[\s^2^(Fo^2^)+(0.0531P)^2^+15.7213P] where P=(Fo^2^+2Fc^2^)/3'
_refine_ls_weighting_scheme calc
_refine_ls_wR_factor_gt 0.1122
_refine_ls_wR_factor_ref 0.1196
_reflns_number_gt 11998
_reflns_number_total 13805
_reflns_threshold_expression >2sigma(I)
_cod_data_source_file ic8004147-file003.cif
_cod_data_source_block shelxl
_cod_depositor_comments
;
The following automatic conversions were performed:
'_symmetry_cell_setting' value 'Triclinic' changed to 'triclinic'
according to '/home/saulius/struct/CIF-dictionaries/cif_core.dic'
dictionary named 'cif_core.dic' version 2.4.1 from 2010-06-29.

Automatic conversion script
Id: cif_fix_enum 1527 2010-12-29 10:47:43Z saulius 
;
_cod_original_cell_volume 3109.4(17)
_cod_database_code 4305124

loop_
_symmetry_equiv_pos_as_xyz
'x, y, z'
'-x, -y, -z'

loop_
_atom_site_label
_atom_site_type_symbol
_atom_site_fract_x
_atom_site_fract_y
_atom_site_fract_z
_atom_site_U_iso_or_equiv
_atom_site_adp_type
_atom_site_occupancy
_atom_site_symmetry_multiplicity
_atom_site_calc_flag
_atom_site_refinement_flags
_atom_site_disorder_assembly
_atom_site_disorder_group
Au1 Au 0.762500(15) 0.155299(14) -0.177079(14) 0.02164(7) Uani 1 1 d . . .
Rh1 Rh 0.75615(3) -0.11532(3) 0.04146(3) 0.02595(10) Uani 1 1 d . . .
F1 F 0.9561(3) -0.0752(3) -0.4966(3) 0.0378(8) Uani 1 1 d . . .
F2 F 0.9837(4) -0.1968(3) -0.6346(3) 0.0613(13) Uani 1 1 d . . .
F3 F 0.8255(5) -0.2593(4) -0.6277(4) 0.0797(17) Uani 1 1 d . . .
F4 F 0.6390(4) -0.1992(3) -0.4812(3) 0.0542(12) Uani 1 1 d . . .
F5 F 0.6092(3) -0.0725(3) -0.3484(2) 0.0332(8) Uani 1 1 d . . .
F6 F 0.6703(3) -0.3519(2) -0.1007(3) 0.0373(8) Uani 1 1 d . . .
F7 F 0.6190(4) -0.4545(3) -0.2030(3) 0.0519(11) Uani 1 1 d . . .
F8 F 0.5018(4) -0.3750(3) -0.2881(4) 0.0609(13) Uani 1 1 d . . .
F9 F 0.4380(3) -0.1914(3) -0.2730(3) 0.0452(10) Uani 1 1 d . . .
F10 F 0.4832(2) -0.0881(2) -0.1654(2) 0.0289(7) Uani 1 1 d . . .
F11 F 0.6467(3) -0.3490(3) 0.2370(3) 0.0522(11) Uani 1 1 d . . .
F12 F 0.5641(5) -0.4531(3) 0.3769(4) 0.0728(16) Uani 1 1 d . . .
F13 F 0.4127(4) -0.3745(3) 0.5506(3) 0.0655(14) Uani 1 1 d . . .
F14 F 0.3483(3) -0.1923(3) 0.5775(2) 0.0420(9) Uani 1 1 d . . .
F15 F 0.4266(3) -0.0873(2) 0.4367(2) 0.0327(7) Uani 1 1 d . . .
F16 F 0.9337(3) -0.0511(3) 0.2034(3) 0.0474(10) Uani 1 1 d . . .
F17 F 1.0395(3) -0.0033(4) 0.2877(3) 0.0592(13) Uani 1 1 d . . .
F18 F 1.0134(4) 0.1753(4) 0.3386(3) 0.0657(15) Uani 1 1 d . . .
F19 F 0.8723(4) 0.3032(3) 0.3128(3) 0.0616(13) Uani 1 1 d . . .
F20 F 0.7563(3) 0.2555(3) 0.2401(3) 0.0403(9) Uani 1 1 d . . .
F21 F 1.0790(3) 0.2637(4) -0.1576(4) 0.0623(13) Uani 1 1 d U . .
F22 F 1.1708(4) 0.3461(4) -0.0778(6) 0.093(2) Uani 1 1 d U . .
F23 F 1.0626(6) 0.4425(4) 0.0937(6) 0.104(2) Uani 1 1 d U . .
F24 F 0.8594(6) 0.4626(4) 0.1843(5) 0.098(2) Uani 1 1 d U . .
F25 F 0.7668(4) 0.3838(3) 0.1030(3) 0.0579(12) Uani 1 1 d U . .
F26 F 0.9600(8) 0.3616(7) -0.4899(8) 0.068(3) Uani 0.622(14) 1 d PU A 1
F27 F 0.9511(9) 0.4797(7) -0.6235(7) 0.082(3) Uani 0.622(14) 1 d PU A 1
F28 F 0.7714(9) 0.5691(6) -0.6127(6) 0.071(3) Uani 0.622(14) 1 d PU A 1
F29 F 0.5995(8) 0.5426(6) -0.4687(6) 0.059(2) Uani 0.622(14) 1 d PU A 1
F30 F 0.6074(7) 0.4218(6) -0.3400(6) 0.039(2) Uani 0.622(14) 1 d PU A 1
F26B F 0.9890(16) 0.3348(15) -0.4827(15) 0.077(6) Uani 0.378(14) 1 d PU A 2
F27B F 1.0104(19) 0.4546(16) -0.6190(15) 0.106(6) Uani 0.378(14) 1 d PU A 2
F28B F 0.8420(18) 0.5619(13) -0.6249(14) 0.092(6) Uani 0.378(14) 1 d PU A 2
F29B F 0.6556(17) 0.5479(14) -0.4945(15) 0.083(5) Uani 0.378(14) 1 d PU A 2
F30B F 0.6379(17) 0.4270(14) -0.3649(16) 0.058(5) Uani 0.378(14) 1 d PU A 2
O1 O 0.8662(4) -0.2383(4) -0.1383(3) 0.0494(13) Uani 1 1 d . . .
O2 O 0.9567(3) -0.0723(4) -0.0137(4) 0.0554(15) Uani 1 1 d . . .
N1 N 0.7722(4) 0.1578(3) -0.3150(3) 0.0244(9) Uani 1 1 d . . .
N2 N 0.7025(3) -0.0994(3) -0.2203(3) 0.0202(8) Uani 1 1 d . . .
N3 N 0.6179(3) -0.1463(3) 0.0796(3) 0.0236(9) Uani 1 1 d . . .
N4 N 0.6940(3) -0.0519(3) 0.1798(3) 0.0252(9) Uani 1 1 d . . .
N5 N 0.8434(3) 0.1750(3) 0.0523(3) 0.0281(10) Uani 1 1 d . . .
N6 N 0.8158(4) 0.2745(3) -0.2007(3) 0.0270(10) Uani 1 1 d . . .
C1C C 0.8201(5) -0.1898(5) -0.0718(4) 0.0347(13) Uani 1 1 d . . .
C2C C 0.8799(5) -0.0891(5) 0.0106(5) 0.0380(14) Uani 1 1 d . . .
C1 C 0.7798(4) 0.2316(4) -0.3686(4) 0.0280(12) Uani 1 1 d . A .
C2 C 0.7873(4) 0.2060(4) -0.4606(4) 0.0282(12) Uani 1 1 d . . .
H2 H 0.7905 0.2450 -0.5104 0.034 Uiso 1 1 calc R . .
C3 C 0.7889(4) 0.1160(4) -0.4634(4) 0.0271(11) Uani 1 1 d . . .
H3 H 0.7955 0.0798 -0.5161 0.032 Uiso 1 1 calc R . .
C4 C 0.7786(4) 0.0860(4) -0.3717(4) 0.0224(10) Uani 1 1 d . . .
C5 C 0.7672(4) -0.0008(4) -0.3423(3) 0.0205(10) Uani 1 1 d . . .
C6 C 0.7341(4) -0.0211(4) -0.2465(4) 0.0200(10) Uani 1 1 d . . .
C7 C 0.7126(4) 0.0390(4) -0.1623(4) 0.0223(10) Uani 1 1 d . . .
C8 C 0.6594(4) -0.0043(4) -0.0859(4) 0.0230(10) Uani 1 1 d . . .
H8 H 0.6297 0.0175 -0.0203 0.028 Uiso 1 1 calc R . .
C9 C 0.6564(4) -0.0910(4) -0.1238(4) 0.0214(10) Uani 1 1 d . . .
C10 C 0.6061(4) -0.1580(4) -0.0734(4) 0.0234(10) Uani 1 1 d . . .
C11 C 0.5778(4) -0.1736(4) 0.0234(4) 0.0215(10) Uani 1 1 d . . .
C12 C 0.5029(4) -0.2243(4) 0.0779(4) 0.0237(11) Uani 1 1 d . . .
H12 H 0.4656 -0.2520 0.0549 0.028 Uiso 1 1 calc R . .
C13 C 0.4962(4) -0.2245(4) 0.1678(4) 0.0266(11) Uani 1 1 d . . .
H13 H 0.4523 -0.2514 0.2203 0.032 Uiso 1 1 calc R . .
C14 C 0.5689(4) -0.1759(4) 0.1685(4) 0.0254(11) Uani 1 1 d . . .
C15 C 0.5853(4) -0.1603(4) 0.2483(4) 0.0257(11) Uani 1 1 d . . .
C16 C 0.6401(4) -0.0992(4) 0.2543(4) 0.0284(12) Uani 1 1 d . . .
C17 C 0.6452(5) -0.0721(5) 0.3404(4) 0.0330(13) Uani 1 1 d . . .
H17 H 0.6152 -0.0946 0.4017 0.040 Uiso 1 1 calc R . .
C18 C 0.7004(5) -0.0092(5) 0.3175(4) 0.0355(14) Uani 1 1 d . . .
H18 H 0.7169 0.0208 0.3599 0.043 Uiso 1 1 calc R . .
C19 C 0.7306(4) 0.0052(4) 0.2171(4) 0.0285(12) Uani 1 1 d . . .
C20 C 0.7830(4) 0.0713(4) 0.1706(4) 0.0292(12) Uani 1 1 d . . .
C21 C 0.7877(4) 0.1120(4) 0.0867(4) 0.0277(12) Uani 1 1 d . . .
C22 C 0.7393(4) 0.0982(4) 0.0253(4) 0.0271(12) Uani 1 1 d . . .
H22 H 0.6937 0.0600 0.0366 0.033 Uiso 1 1 calc R . .
C23 C 0.7710(4) 0.1491(4) -0.0496(4) 0.0236(11) Uani 1 1 d . . .
C24 C 0.8322(4) 0.2005(4) -0.0275(4) 0.0263(11) Uani 1 1 d . . .
C25 C 0.8683(4) 0.2757(4) -0.0717(4) 0.0292(12) Uani 1 1 d . . .
C26 C 0.8539(4) 0.3124(4) -0.1490(4) 0.0298(12) Uani 1 1 d . . .
C27 C 0.8733(5) 0.3985(4) -0.1843(5) 0.0389(15) Uani 1 1 d . . .
H27 H 0.9016 0.4379 -0.1621 0.047 Uiso 1 1 calc R . .
C28 C 0.8439(5) 0.4123(4) -0.2546(5) 0.0375(14) Uani 1 1 d . . .
H28 H 0.8454 0.4646 -0.2900 0.045 Uiso 1 1 calc R . .
C29 C 0.8097(5) 0.3338(4) -0.2667(4) 0.0308(12) Uani 1 1 d . A .
C30 C 0.7909(5) 0.3151(4) -0.3439(4) 0.0307(12) Uani 1 1 d . . .
C31 C 0.7815(4) -0.0706(3) -0.4156(4) 0.0229(10) Uani 1 1 d . . .
C32 C 0.8754(5) -0.1042(4) -0.4906(4) 0.0301(12) Uani 1 1 d . . .
C33 C 0.8909(5) -0.1666(5) -0.5625(5) 0.0407(15) Uani 1 1 d . . .
C34 C 0.8119(7) -0.1992(5) -0.5593(5) 0.0493(18) Uani 1 1 d . . .
C35 C 0.7175(5) -0.1685(5) -0.4854(5) 0.0378(14) Uani 1 1 d . . .
C36 C 0.7026(5) -0.1036(4) -0.4155(4) 0.0275(12) Uani 1 1 d . . .
C37 C 0.5787(4) -0.2168(4) -0.1303(4) 0.0234(11) Uani 1 1 d . . .
C38 C 0.6106(5) -0.3104(4) -0.1403(4) 0.0293(12) Uani 1 1 d . . .
C39 C 0.5853(5) -0.3637(4) -0.1934(5) 0.0370(14) Uani 1 1 d . . .
C40 C 0.5266(5) -0.3233(5) -0.2375(5) 0.0396(15) Uani 1 1 d . . .
C41 C 0.4941(5) -0.2306(5) -0.2296(4) 0.0333(13) Uani 1 1 d . . .
C42 C 0.5195(4) -0.1780(4) -0.1763(4) 0.0254(11) Uani 1 1 d . . .
C43 C 0.5408(4) -0.2145(4) 0.3319(4) 0.0283(12) Uani 1 1 d . . .
C44 C 0.5732(5) -0.3078(4) 0.3209(4) 0.0369(14) Uani 1 1 d . . .
C45 C 0.5326(6) -0.3631(5) 0.3933(5) 0.0478(18) Uani 1 1 d . . .
C46 C 0.4565(6) -0.3234(5) 0.4801(5) 0.0428(16) Uani 1 1 d . . .
C47 C 0.4229(5) -0.2305(4) 0.4944(4) 0.0324(13) Uani 1 1 d . . .
C48 C 0.4648(4) -0.1777(4) 0.4202(4) 0.0264(11) Uani 1 1 d . . .
C49 C 0.8415(4) 0.1014(5) 0.2169(4) 0.0317(13) Uani 1 1 d . . .
C50 C 0.9143(5) 0.0372(5) 0.2314(4) 0.0368(15) Uani 1 1 d . . .
C51 C 0.9723(5) 0.0608(6) 0.2723(5) 0.0441(17) Uani 1 1 d . . .
C52 C 0.9590(5) 0.1509(6) 0.2982(4) 0.048(2) Uani 1 1 d . . .
C53 C 0.8882(5) 0.2159(5) 0.2849(4) 0.0420(17) Uani 1 1 d . . .
C54 C 0.8294(5) 0.1911(5) 0.2451(4) 0.0362(14) Uani 1 1 d . . .
C55 C 0.9205(5) 0.3212(4) -0.0296(5) 0.0388(15) Uani 1 1 d . . .
C56 C 1.0235(6) 0.3128(5) -0.0748(7) 0.0484(19) Uani 1 1 d . . .
C57 C 1.0711(7) 0.3542(6) -0.0330(9) 0.068(3) Uani 1 1 d . . .
C58 C 1.0159(10) 0.4027(6) 0.0530(10) 0.081(4) Uani 1 1 d . . .
C59 C 0.9139(9) 0.4132(5) 0.0994(8) 0.074(3) Uani 1 1 d . . .
C60 C 0.8664(7) 0.3715(5) 0.0585(6) 0.0494(19) Uani 1 1 d . . .
C61 C 0.7843(11) 0.3870(10) -0.4137(10) 0.035(3) Uani 0.622(14) 1 d PU A 1
C62 C 0.8689(11) 0.4054(10) -0.4858(11) 0.050(3) Uani 0.622(14) 1 d PU A 1
C63 C 0.8653(14) 0.4663(10) -0.5537(11) 0.059(4) Uani 0.622(14) 1 d PU A 1
C64 C 0.7758(13) 0.5104(9) -0.5474(10) 0.055(3) Uani 0.622(14) 1 d PU A 1
C65 C 0.6894(12) 0.4937(9) -0.4751(10) 0.045(3) Uani 0.622(14) 1 d PU A 1
C66 C 0.6950(13) 0.4338(9) -0.4114(10) 0.035(3) Uani 0.622(14) 1 d PU A 1
C61B C 0.8080(17) 0.3866(18) -0.4136(16) 0.044(5) Uani 0.378(14) 1 d PGU A 2
C62B C 0.9033(15) 0.3922(16) -0.4817(17) 0.055(5) Uani 0.378(14) 1 d PGU A 2
C63B C 0.9134(16) 0.4519(16) -0.5532(14) 0.068(5) Uani 0.378(14) 1 d PGU A 2
C64B C 0.828(2) 0.5060(15) -0.5566(17) 0.069(5) Uani 0.378(14) 1 d PGU A 2
C65B C 0.7329(17) 0.5004(15) -0.488(2) 0.065(5) Uani 0.378(14) 1 d PGU A 2
C66B C 0.7228(15) 0.4407(18) -0.4169(17) 0.053(5) Uani 0.378(14) 1 d PGU A 2
N1S N 0.3996(5) 0.6136(5) 0.0165(5) 0.0548(17) Uani 1 1 d . . .
C1S C 0.4005(6) 0.5536(5) -0.0271(6) 0.0486(18) Uani 1 1 d . . .
C2S C 0.4068(7) 0.4764(5) -0.0853(7) 0.058(2) Uani 1 1 d . . .
H2SA H 0.4162 0.4949 -0.1491 0.088 Uiso 1 1 calc R . .
H2SB H 0.3445 0.4547 -0.0546 0.088 Uiso 1 1 calc R . .
H2SC H 0.4641 0.4275 -0.0913 0.088 Uiso 1 1 calc R . .
N2S N 0.2298(10) 0.3620(9) 0.4044(8) 0.120(4) Uani 1 1 d . . .
C3S C 0.1952(8) 0.3346(9) 0.3586(7) 0.075(3) Uani 1 1 d . . .
C4S C 0.1541(10) 0.3077(8) 0.3054(9) 0.099(4) Uani 1 1 d . . .
H4SA H 0.0829 0.3090 0.3461 0.149 Uiso 1 1 calc R . .
H4SB H 0.1897 0.2457 0.2769 0.149 Uiso 1 1 calc R . .
H4SC H 0.1596 0.3486 0.2543 0.149 Uiso 1 1 calc R . .

loop_
_atom_site_aniso_label
_atom_site_aniso_U_11
_atom_site_aniso_U_22
_atom_site_aniso_U_33
_atom_site_aniso_U_23
_atom_site_aniso_U_13
_atom_site_aniso_U_12
Au1 0.02267(11) 0.02315(11) 0.02074(10) 0.00455(7) -0.00862(8) -0.01062(7)
Rh1 0.0214(2) 0.0367(2) 0.0217(2) 0.00658(18) -0.01053(17) -0.00847(17)
F1 0.0275(18) 0.049(2) 0.0340(18) 0.0025(16) -0.0095(15) -0.0113(16)
F2 0.054(3) 0.056(3) 0.046(2) -0.019(2) 0.001(2) -0.006(2)
F3 0.113(5) 0.069(3) 0.053(3) -0.027(3) -0.024(3) -0.039(3)
F4 0.072(3) 0.067(3) 0.050(2) 0.014(2) -0.036(2) -0.050(2)
F5 0.0301(18) 0.045(2) 0.0338(18) 0.0151(16) -0.0179(15) -0.0193(15)
F6 0.048(2) 0.0261(17) 0.046(2) 0.0100(16) -0.0289(18) -0.0077(15)
F7 0.068(3) 0.031(2) 0.066(3) -0.0009(19) -0.035(2) -0.0182(19)
F8 0.079(3) 0.059(3) 0.071(3) -0.010(2) -0.050(3) -0.027(2)
F9 0.042(2) 0.064(3) 0.043(2) 0.0035(19) -0.0309(19) -0.0117(19)
F10 0.0263(17) 0.0320(17) 0.0320(17) 0.0092(14) -0.0160(14) -0.0074(13)
F11 0.059(3) 0.040(2) 0.032(2) 0.0042(17) -0.0064(19) 0.0086(19)
F12 0.105(4) 0.029(2) 0.061(3) 0.019(2) -0.026(3) 0.006(2)
F13 0.089(4) 0.048(3) 0.044(2) 0.033(2) -0.017(2) -0.014(2)
F14 0.044(2) 0.052(2) 0.0221(16) 0.0106(16) -0.0075(16) -0.0110(18)
F15 0.0336(19) 0.0308(18) 0.0300(17) 0.0057(14) -0.0104(15) -0.0081(14)
F16 0.040(2) 0.059(3) 0.046(2) -0.005(2) -0.0263(19) -0.0007(19)
F17 0.033(2) 0.101(4) 0.048(2) -0.002(2) -0.0258(19) -0.005(2)
F18 0.060(3) 0.119(4) 0.047(2) 0.011(3) -0.035(2) -0.053(3)
F19 0.093(4) 0.071(3) 0.043(2) 0.006(2) -0.035(2) -0.051(3)
F20 0.049(2) 0.046(2) 0.0285(18) 0.0011(16) -0.0162(17) -0.0180(18)
F21 0.040(2) 0.070(3) 0.074(3) 0.020(3) -0.017(2) -0.027(2)
F22 0.070(3) 0.081(4) 0.173(6) 0.052(4) -0.080(4) -0.051(3)
F23 0.149(5) 0.062(3) 0.185(6) 0.014(4) -0.140(5) -0.044(3)
F24 0.160(6) 0.060(3) 0.112(4) -0.026(3) -0.103(4) -0.001(3)
F25 0.068(3) 0.054(3) 0.051(2) -0.014(2) -0.034(2) 0.007(2)
F26 0.052(4) 0.057(4) 0.070(4) 0.034(3) -0.005(3) -0.014(3)
F27 0.077(5) 0.068(4) 0.076(4) 0.040(3) -0.008(3) -0.022(4)
F28 0.086(5) 0.052(4) 0.062(4) 0.030(3) -0.024(3) -0.009(3)
F29 0.067(4) 0.055(4) 0.051(4) 0.020(3) -0.030(3) 0.004(3)
F30 0.041(4) 0.042(3) 0.034(3) 0.011(3) -0.018(3) -0.009(3)
F26B 0.070(7) 0.077(7) 0.078(7) 0.029(5) -0.025(4) -0.021(5)
F27B 0.102(8) 0.108(7) 0.105(7) 0.030(5) -0.041(5) -0.033(5)
F28B 0.099(7) 0.085(7) 0.091(7) 0.033(4) -0.041(5) -0.023(5)
F29B 0.086(7) 0.082(7) 0.085(6) 0.016(4) -0.045(5) -0.013(5)
F30B 0.059(7) 0.058(6) 0.060(7) 0.006(4) -0.030(5) -0.010(4)
O1 0.042(3) 0.060(3) 0.033(2) -0.003(2) -0.010(2) 0.002(2)
O2 0.022(2) 0.086(4) 0.056(3) -0.012(3) -0.012(2) -0.016(2)
N1 0.032(3) 0.021(2) 0.024(2) 0.0045(18) -0.0138(19) -0.0118(18)
N2 0.024(2) 0.022(2) 0.019(2) 0.0063(17) -0.0113(17) -0.0096(17)
N3 0.026(2) 0.027(2) 0.023(2) 0.0101(18) -0.0136(19) -0.0110(18)
N4 0.019(2) 0.038(3) 0.021(2) 0.0069(19) -0.0092(18) -0.0103(19)
N5 0.022(2) 0.038(3) 0.027(2) 0.002(2) -0.0106(19) -0.014(2)
N6 0.035(3) 0.022(2) 0.025(2) 0.0056(19) -0.009(2) -0.0161(19)
C1C 0.027(3) 0.048(4) 0.029(3) 0.012(3) -0.014(3) -0.007(3)
C2C 0.026(3) 0.056(4) 0.030(3) 0.003(3) -0.011(3) -0.009(3)
C1 0.035(3) 0.026(3) 0.023(3) 0.010(2) -0.011(2) -0.011(2)
C2 0.035(3) 0.028(3) 0.024(3) 0.011(2) -0.012(2) -0.016(2)
C3 0.029(3) 0.035(3) 0.020(2) 0.007(2) -0.011(2) -0.011(2)
C4 0.022(3) 0.027(3) 0.021(2) 0.011(2) -0.010(2) -0.011(2)
C5 0.018(2) 0.029(3) 0.015(2) 0.002(2) -0.0077(19) -0.007(2)
C6 0.015(2) 0.025(3) 0.022(2) 0.003(2) -0.0099(19) -0.0052(19)
C7 0.027(3) 0.023(3) 0.020(2) 0.005(2) -0.012(2) -0.011(2)
C8 0.021(3) 0.028(3) 0.026(3) 0.005(2) -0.012(2) -0.012(2)
C9 0.023(3) 0.025(3) 0.020(2) 0.008(2) -0.012(2) -0.007(2)
C10 0.022(3) 0.027(3) 0.026(3) 0.007(2) -0.014(2) -0.010(2)
C11 0.020(2) 0.026(3) 0.022(2) 0.008(2) -0.012(2) -0.008(2)
C12 0.021(3) 0.024(3) 0.029(3) 0.008(2) -0.012(2) -0.009(2)
C13 0.029(3) 0.024(3) 0.026(3) 0.011(2) -0.010(2) -0.009(2)
C14 0.023(3) 0.029(3) 0.021(2) 0.006(2) -0.008(2) -0.004(2)
C15 0.027(3) 0.027(3) 0.021(2) 0.008(2) -0.010(2) -0.005(2)
C16 0.025(3) 0.036(3) 0.024(3) 0.007(2) -0.012(2) -0.005(2)
C17 0.033(3) 0.048(4) 0.025(3) 0.012(3) -0.016(2) -0.017(3)
C18 0.029(3) 0.060(4) 0.023(3) 0.008(3) -0.012(2) -0.017(3)
C19 0.025(3) 0.041(3) 0.024(3) 0.004(2) -0.013(2) -0.009(2)
C20 0.025(3) 0.040(3) 0.024(3) 0.000(2) -0.011(2) -0.011(2)
C21 0.021(3) 0.043(3) 0.021(2) 0.001(2) -0.008(2) -0.013(2)
C22 0.022(3) 0.039(3) 0.024(3) -0.002(2) -0.010(2) -0.015(2)
C23 0.030(3) 0.023(3) 0.023(2) -0.002(2) -0.014(2) -0.011(2)
C24 0.025(3) 0.028(3) 0.027(3) 0.000(2) -0.011(2) -0.010(2)
C25 0.026(3) 0.028(3) 0.038(3) -0.002(2) -0.015(2) -0.010(2)
C26 0.030(3) 0.027(3) 0.033(3) 0.003(2) -0.011(2) -0.012(2)
C27 0.047(4) 0.024(3) 0.057(4) 0.007(3) -0.028(3) -0.020(3)
C28 0.042(4) 0.024(3) 0.049(4) 0.007(3) -0.018(3) -0.016(3)
C29 0.037(3) 0.019(3) 0.035(3) 0.005(2) -0.012(3) -0.013(2)
C30 0.041(3) 0.022(3) 0.024(3) 0.010(2) -0.007(2) -0.014(2)
C31 0.031(3) 0.019(2) 0.024(2) 0.007(2) -0.015(2) -0.011(2)
C32 0.035(3) 0.027(3) 0.029(3) 0.005(2) -0.014(2) -0.008(2)
C33 0.047(4) 0.033(3) 0.032(3) -0.005(3) -0.009(3) -0.004(3)
C34 0.077(5) 0.037(4) 0.039(4) -0.003(3) -0.025(4) -0.024(4)
C35 0.050(4) 0.039(3) 0.037(3) 0.012(3) -0.024(3) -0.026(3)
C36 0.039(3) 0.029(3) 0.022(3) 0.010(2) -0.017(2) -0.016(2)
C37 0.027(3) 0.026(3) 0.024(2) 0.008(2) -0.014(2) -0.016(2)
C38 0.033(3) 0.027(3) 0.032(3) 0.006(2) -0.015(2) -0.015(2)
C39 0.042(4) 0.031(3) 0.041(3) 0.003(3) -0.018(3) -0.014(3)
C40 0.046(4) 0.043(4) 0.039(3) -0.003(3) -0.021(3) -0.021(3)
C41 0.029(3) 0.046(4) 0.031(3) 0.003(3) -0.018(3) -0.012(3)
C42 0.023(3) 0.029(3) 0.027(3) 0.007(2) -0.010(2) -0.013(2)
C43 0.030(3) 0.035(3) 0.024(3) 0.011(2) -0.016(2) -0.007(2)
C44 0.045(4) 0.031(3) 0.029(3) 0.009(3) -0.014(3) -0.002(3)
C45 0.062(5) 0.030(3) 0.043(4) 0.015(3) -0.020(4) -0.001(3)
C46 0.055(4) 0.041(4) 0.030(3) 0.022(3) -0.017(3) -0.012(3)
C47 0.035(3) 0.037(3) 0.026(3) 0.011(2) -0.013(2) -0.010(3)
C48 0.028(3) 0.032(3) 0.021(2) 0.010(2) -0.013(2) -0.006(2)
C49 0.023(3) 0.055(4) 0.016(2) -0.001(2) -0.005(2) -0.014(3)
C50 0.025(3) 0.064(4) 0.024(3) 0.003(3) -0.012(2) -0.013(3)
C51 0.029(3) 0.080(5) 0.027(3) 0.004(3) -0.013(3) -0.017(3)
C52 0.037(4) 0.095(6) 0.023(3) 0.009(3) -0.015(3) -0.037(4)
C53 0.050(4) 0.064(5) 0.024(3) 0.005(3) -0.018(3) -0.036(4)
C54 0.031(3) 0.057(4) 0.023(3) 0.003(3) -0.009(2) -0.022(3)
C55 0.050(4) 0.027(3) 0.062(4) 0.007(3) -0.040(4) -0.019(3)
C56 0.047(4) 0.035(3) 0.086(6) 0.023(4) -0.045(4) -0.024(3)
C57 0.066(6) 0.050(5) 0.134(9) 0.040(6) -0.076(6) -0.041(4)
C58 0.124(9) 0.031(4) 0.161(11) 0.016(5) -0.124(9) -0.027(5)
C59 0.132(9) 0.028(4) 0.112(8) -0.006(4) -0.102(8) -0.008(5)
C60 0.070(5) 0.032(3) 0.071(5) 0.002(3) -0.054(5) -0.009(3)
C61 0.051(6) 0.025(5) 0.032(5) 0.012(4) -0.020(5) -0.016(5)
C62 0.052(6) 0.042(5) 0.049(5) 0.018(5) -0.017(5) -0.014(5)
C63 0.064(7) 0.044(5) 0.052(6) 0.023(5) -0.011(6) -0.011(5)
C64 0.069(7) 0.035(5) 0.046(5) 0.023(4) -0.012(6) -0.015(5)
C65 0.064(6) 0.031(5) 0.040(5) 0.014(4) -0.025(5) -0.010(5)
C66 0.058(6) 0.020(4) 0.032(5) 0.003(4) -0.023(5) -0.016(5)
C61B 0.073(9) 0.048(8) 0.057(8) 0.035(7) -0.058(7) -0.044(7)
C62B 0.071(9) 0.061(8) 0.069(8) 0.054(7) -0.052(7) -0.044(7)
C63B 0.078(9) 0.072(8) 0.077(8) 0.058(7) -0.043(8) -0.047(8)
C64B 0.081(9) 0.070(8) 0.079(8) 0.052(7) -0.048(8) -0.039(8)
C65B 0.080(9) 0.065(8) 0.075(8) 0.040(7) -0.048(8) -0.039(8)
C66B 0.079(9) 0.047(8) 0.066(8) 0.027(7) -0.051(7) -0.040(8)
N1S 0.043(4) 0.055(4) 0.065(4) 0.000(3) -0.021(3) -0.014(3)
C1S 0.044(4) 0.043(4) 0.064(5) 0.014(4) -0.027(4) -0.012(3)
C2S 0.071(6) 0.037(4) 0.082(6) 0.008(4) -0.046(5) -0.013(4)
N2S 0.148(11) 0.141(11) 0.087(7) -0.006(7) -0.055(8) -0.057(9)
C3S 0.075(7) 0.113(9) 0.052(5) 0.025(5) -0.031(5) -0.047(6)
C4S 0.110(10) 0.073(7) 0.091(8) -0.027(6) -0.011(7) -0.040(7)

loop_
_atom_type_symbol
_atom_type_description
_atom_type_scat_dispersion_real
_atom_type_scat_dispersion_imag
_atom_type_scat_source
C C 0.0033 0.0016 'International Tables Vol C Tables 4.2.6.8 and 6.1.1.4'
H H 0.0000 0.0000 'International Tables Vol C Tables 4.2.6.8 and 6.1.1.4'
O O 0.0106 0.0060 'International Tables Vol C Tables 4.2.6.8 and 6.1.1.4'
N N 0.0061 0.0033 'International Tables Vol C Tables 4.2.6.8 and 6.1.1.4'
F F 0.0171 0.0103 'International Tables Vol C Tables 4.2.6.8 and 6.1.1.4'
Au Au -2.0133 8.8022 'International Tables Vol C Tables 4.2.6.8 and 6.1.1.4'
Rh Rh -1.1178 0.9187 'International Tables Vol C Tables 4.2.6.8 and 6.1.1.4'

loop_
_geom_angle_atom_site_label_1
_geom_angle_atom_site_label_2
_geom_angle_atom_site_label_3
_geom_angle
_geom_angle_site_symmetry_1
_geom_angle_site_symmetry_3
_geom_angle_publ_flag
C7 Au1 C23 93.2(2) . . ?
C7 Au1 N1 89.03(19) . . ?
C23 Au1 N1 173.2(2) . . ?
C7 Au1 N6 176.69(19) . . ?
C23 Au1 N6 90.0(2) . . ?
N1 Au1 N6 87.70(18) . . ?
C2C Rh1 C1C 86.5(3) . . ?
C2C Rh1 N3 178.3(2) . . ?
C1C Rh1 N3 94.3(2) . . ?
C2C Rh1 N4 92.4(2) . . ?
C1C Rh1 N4 169.5(2) . . ?
N3 Rh1 N4 86.52(17) . . ?
C1 N1 C4 107.2(4) . . ?
C1 N1 Au1 125.5(4) . . ?
C4 N1 Au1 127.2(4) . . ?
C9 N2 C6 105.3(4) . . ?
C14 N3 C11 106.4(4) . . ?
C14 N3 Rh1 119.5(4) . . ?
C11 N3 Rh1 130.1(4) . . ?
C19 N4 C16 106.9(4) . . ?
C19 N4 Rh1 129.3(4) . . ?
C16 N4 Rh1 116.7(4) . . ?
C21 N5 C24 105.0(4) . . ?
C26 N6 C29 107.0(5) . . ?
C26 N6 Au1 127.6(4) . . ?
C29 N6 Au1 125.1(4) . . ?
O1 C1C Rh1 173.4(6) . . ?
O2 C2C Rh1 176.0(6) . . ?
N1 C1 C30 126.3(5) . . ?
N1 C1 C2 109.0(5) . . ?
C30 C1 C2 124.3(5) . . ?
C3 C2 C1 107.4(5) . . ?
C3 C2 H2 126.3 . . ?
C1 C2 H2 126.3 . . ?
C2 C3 C4 107.0(5) . . ?
C2 C3 H3 126.5 . . ?
C4 C3 H3 126.5 . . ?
N1 C4 C5 125.7(5) . . ?
N1 C4 C3 109.3(5) . . ?
C5 C4 C3 124.8(5) . . ?
C6 C5 C4 122.8(5) . . ?
C6 C5 C31 119.4(5) . . ?
C4 C5 C31 117.5(4) . . ?
N2 C6 C5 119.1(5) . . ?
N2 C6 C7 112.0(4) . . ?
C5 C6 C7 128.1(5) . . ?
C8 C7 C6 104.0(4) . . ?
C8 C7 Au1 134.2(4) . . ?
C6 C7 Au1 121.8(4) . . ?
C7 C8 C9 107.1(5) . . ?
C7 C8 H8 126.5 . . ?
C9 C8 H8 126.5 . . ?
N2 C9 C10 119.7(5) . . ?
N2 C9 C8 111.4(5) . . ?
C10 C9 C8 128.7(5) . . ?
C11 C10 C9 127.0(5) . . ?
C11 C10 C37 117.3(5) . . ?
C9 C10 C37 115.6(5) . . ?
N3 C11 C10 125.8(5) . . ?
N3 C11 C12 110.0(4) . . ?
C10 C11 C12 124.2(5) . . ?
C13 C12 C11 106.9(5) . . ?
C13 C12 H12 126.5 . . ?
C11 C12 H12 126.5 . . ?
C12 C13 C14 106.8(5) . . ?
C12 C13 H13 126.6 . . ?
C14 C13 H13 126.6 . . ?
N3 C14 C15 125.1(5) . . ?
N3 C14 C13 109.9(5) . . ?
C15 C14 C13 125.0(5) . . ?
C16 C15 C14 124.6(5) . . ?
C16 C15 C43 119.0(5) . . ?
C14 C15 C43 116.4(5) . . ?
N4 C16 C15 125.4(5) . . ?
N4 C16 C17 109.2(5) . . ?
C15 C16 C17 125.3(5) . . ?
C18 C17 C16 107.0(5) . . ?
C18 C17 H17 126.5 . . ?
C16 C17 H17 126.5 . . ?
C17 C18 C19 108.2(5) . . ?
C17 C18 H18 125.9 . . ?
C19 C18 H18 125.9 . . ?
N4 C19 C20 127.6(5) . . ?
N4 C19 C18 108.6(5) . . ?
C20 C19 C18 123.7(5) . . ?
C19 C20 C21 128.4(5) . . ?
C19 C20 C49 115.0(5) . . ?
C21 C20 C49 116.7(5) . . ?
N5 C21 C20 119.6(5) . . ?
N5 C21 C22 110.3(5) . . ?
C20 C21 C22 130.1(5) . . ?
C23 C22 C21 108.0(5) . . ?
C23 C22 H22 126.0 . . ?
C21 C22 H22 126.0 . . ?
C22 C23 C24 103.7(5) . . ?
C22 C23 Au1 134.3(4) . . ?
C24 C23 Au1 121.6(4) . . ?
N5 C24 C25 118.8(5) . . ?
N5 C24 C23 112.7(5) . . ?
C25 C24 C23 128.1(5) . . ?
C26 C25 C24 123.8(5) . . ?
C26 C25 C55 118.6(5) . . ?
C24 C25 C55 117.6(6) . . ?
N6 C26 C25 125.6(5) . . ?
N6 C26 C27 109.5(5) . . ?
C25 C26 C27 124.8(5) . . ?
C28 C27 C26 106.8(5) . . ?
C28 C27 H27 126.6 . . ?
C26 C27 H27 126.6 . . ?
C27 C28 C29 107.7(6) . . ?
C27 C28 H28 126.2 . . ?
C29 C28 H28 126.2 . . ?
N6 C29 C30 125.5(5) . . ?
N6 C29 C28 109.0(5) . . ?
C30 C29 C28 124.6(6) . . ?
C29 C30 C1 125.4(5) . . ?
C29 C30 C61B 112.8(11) . . ?
C1 C30 C61B 120.3(12) . . ?
C29 C30 C61 121.5(8) . . ?
C1 C30 C61 113.1(8) . . ?
C61B C30 C61 13.5(11) . . ?
C32 C31 C36 116.2(5) . . ?
C32 C31 C5 121.0(5) . . ?
C36 C31 C5 122.8(5) . . ?
F1 C32 C31 120.1(5) . . ?
F1 C32 C33 117.3(6) . . ?
C31 C32 C33 122.6(6) . . ?
F2 C33 C34 119.8(6) . . ?
F2 C33 C32 120.4(6) . . ?
C34 C33 C32 119.8(6) . . ?
F3 C34 C33 120.5(7) . . ?
F3 C34 C35 119.9(7) . . ?
C33 C34 C35 119.6(6) . . ?
F4 C35 C34 120.6(6) . . ?
F4 C35 C36 119.5(6) . . ?
C34 C35 C36 119.9(6) . . ?
F5 C36 C31 120.3(5) . . ?
F5 C36 C35 117.8(5) . . ?
C31 C36 C35 121.9(6) . . ?
C38 C37 C42 117.2(5) . . ?
C38 C37 C10 122.2(5) . . ?
C42 C37 C10 120.6(5) . . ?
F6 C38 C39 118.1(5) . . ?
F6 C38 C37 120.3(5) . . ?
C39 C38 C37 121.6(6) . . ?
F7 C39 C40 120.3(6) . . ?
F7 C39 C38 120.1(6) . . ?
C40 C39 C38 119.6(6) . . ?
F8 C40 C41 120.2(6) . . ?
F8 C40 C39 119.5(6) . . ?
C41 C40 C39 120.4(6) . . ?
F9 C41 C40 120.4(5) . . ?
F9 C41 C42 120.0(6) . . ?
C40 C41 C42 119.6(6) . . ?
F10 C42 C41 119.0(5) . . ?
F10 C42 C37 119.4(5) . . ?
C41 C42 C37 121.5(5) . . ?
C44 C43 C48 116.4(5) . . ?
C44 C43 C15 119.3(5) . . ?
C48 C43 C15 124.2(5) . . ?
F11 C44 C43 120.1(6) . . ?
F11 C44 C45 117.0(6) . . ?
C43 C44 C45 122.8(6) . . ?
F12 C45 C46 121.2(7) . . ?
F12 C45 C44 119.9(6) . . ?
C46 C45 C44 118.8(6) . . ?
F13 C46 C47 119.1(6) . . ?
F13 C46 C45 120.6(6) . . ?
C47 C46 C45 120.2(6) . . ?
F14 C47 C46 120.2(6) . . ?
F14 C47 C48 120.4(6) . . ?
C46 C47 C48 119.3(6) . . ?
F15 C48 C43 120.6(5) . . ?
F15 C48 C47 116.9(5) . . ?
C43 C48 C47 122.5(6) . . ?
C54 C49 C50 116.8(5) . . ?
C54 C49 C20 123.6(6) . . ?
C50 C49 C20 119.5(6) . . ?
F16 C50 C51 116.6(6) . . ?
F16 C50 C49 121.0(5) . . ?
C51 C50 C49 122.4(7) . . ?
F17 C51 C52 120.5(6) . . ?
F17 C51 C50 120.6(7) . . ?
C52 C51 C50 119.0(7) . . ?
F18 C52 C53 119.6(7) . . ?
F18 C52 C51 120.1(7) . . ?
C53 C52 C51 120.3(6) . . ?
F19 C53 C52 120.7(6) . . ?
F19 C53 C54 119.1(7) . . ?
C52 C53 C54 120.2(7) . . ?
F20 C54 C49 120.3(5) . . ?
F20 C54 C53 118.2(6) . . ?
C49 C54 C53 121.3(7) . . ?
C56 C55 C60 118.0(6) . . ?
C56 C55 C25 121.6(7) . . ?
C60 C55 C25 120.4(6) . . ?
F21 C56 C55 120.6(6) . . ?
F21 C56 C57 118.8(8) . . ?
C55 C56 C57 120.7(9) . . ?
F22 C57 C58 120.2(8) . . ?
F22 C57 C56 120.1(11) . . ?
C58 C57 C56 119.7(9) . . ?
C57 C58 F23 119.5(11) . . ?
C57 C58 C59 121.4(7) . . ?
F23 C58 C59 119.2(11) . . ?
F24 C59 C58 121.0(8) . . ?
F24 C59 C60 119.9(10) . . ?
C58 C59 C60 119.1(9) . . ?
F25 C60 C59 118.8(8) . . ?
F25 C60 C55 120.0(6) . . ?
C59 C60 C55 121.2(9) . . ?
C62 C61 C66 115.4(12) . . ?
C62 C61 C30 121.4(12) . . ?
C66 C61 C30 123.1(11) . . ?
C61 C62 F26 117.6(13) . . ?
C61 C62 C63 122.6(13) . . ?
F26 C62 C63 119.8(13) . . ?
C64 C63 F27 121.2(14) . . ?
C64 C63 C62 119.3(13) . . ?
F27 C63 C62 119.5(15) . . ?
C63 C64 F28 119.8(14) . . ?
C63 C64 C65 119.3(13) . . ?
F28 C64 C65 120.9(14) . . ?
C66 C65 F29 122.0(13) . . ?
C66 C65 C64 120.3(14) . . ?
F29 C65 C64 117.7(12) . . ?
C65 C66 F30 117.8(13) . . ?
C65 C66 C61 123.1(14) . . ?
F30 C66 C61 119.1(11) . . ?
C62B C61B C66B 120.0 . . ?
C62B C61B C30 122.9(15) . . ?
C66B C61B C30 116.5(14) . . ?
F26B C62B C61B 120.6(15) . . ?
F26B C62B C63B 119.2(16) . . ?
C61B C62B C63B 120.0 . . ?
F27B C63B C64B 122.6(16) . . ?
F27B C63B C62B 117.4(16) . . ?
C64B C63B C62B 120.0 . . ?
F28B C64B C63B 117.5(19) . . ?
F28B C64B C65B 122.5(19) . . ?
C63B C64B C65B 120.0 . . ?
F29B C65B C66B 120.7(19) . . ?
F29B C65B C64B 119.3(19) . . ?
C66B C65B C64B 120.0 . . ?
F30B C66B C65B 119.1(19) . . ?
F30B C66B C61B 120.1(19) . . ?
C65B C66B C61B 120.0 . . ?
N1S C1S C2S 177.3(9) . . ?
C1S C2S H2SA 109.5 . . ?
C1S C2S H2SB 109.5 . . ?
H2SA C2S H2SB 109.5 . . ?
C1S C2S H2SC 109.5 . . ?
H2SA C2S H2SC 109.5 . . ?
H2SB C2S H2SC 109.5 . . ?
N2S C3S C4S 177.0(15) . . ?
C3S C4S H4SA 109.5 . . ?
C3S C4S H4SB 109.5 . . ?
H4SA C4S H4SB 109.5 . . ?
C3S C4S H4SC 109.5 . . ?
H4SA C4S H4SC 109.5 . . ?
H4SB C4S H4SC 109.5 . . ?

loop_
_geom_bond_atom_site_label_1
_geom_bond_atom_site_label_2
_geom_bond_distance
_geom_bond_site_symmetry_2
_geom_bond_publ_flag
Au1 C7 2.029(5) . ?
Au1 C23 2.034(5) . ?
Au1 N1 2.079(5) . ?
Au1 N6 2.091(4) . ?
Rh1 C2C 1.849(6) . ?
Rh1 C1C 1.856(7) . ?
Rh1 N3 2.068(4) . ?
Rh1 N4 2.090(5) . ?
F1 C32 1.348(7) . ?
F2 C33 1.349(8) . ?
F3 C34 1.330(8) . ?
F4 C35 1.339(7) . ?
F5 C36 1.328(7) . ?
F6 C38 1.342(7) . ?
F7 C39 1.345(7) . ?
F8 C40 1.334(7) . ?
F9 C41 1.335(7) . ?
F10 C42 1.337(6) . ?
F11 C44 1.344(7) . ?
F12 C45 1.333(8) . ?
F13 C46 1.335(7) . ?
F14 C47 1.328(7) . ?
F15 C48 1.348(7) . ?
F16 C50 1.343(8) . ?
F17 C51 1.341(9) . ?
F18 C52 1.339(7) . ?
F19 C53 1.338(9) . ?
F20 C54 1.335(8) . ?
F21 C56 1.322(10) . ?
F22 C57 1.337(11) . ?
F23 C58 1.358(9) . ?
F24 C59 1.346(12) . ?
F25 C60 1.329(10) . ?
F26 C62 1.368(17) . ?
F27 C63 1.336(17) . ?
F28 C64 1.344(15) . ?
F29 C65 1.362(17) . ?
F30 C66 1.355(17) . ?
F26B C62B 1.39(2) . ?
F27B C63B 1.39(3) . ?
F28B C64B 1.31(2) . ?
F29B C65B 1.27(2) . ?
F30B C66B 1.25(3) . ?
O1 C1C 1.132(8) . ?
O2 C2C 1.139(8) . ?
N1 C1 1.370(7) . ?
N1 C4 1.373(7) . ?
N2 C9 1.346(7) . ?
N2 C6 1.359(7) . ?
N3 C14 1.370(7) . ?
N3 C11 1.370(6) . ?
N4 C19 1.376(7) . ?
N4 C16 1.381(7) . ?
N5 C21 1.354(7) . ?
N5 C24 1.355(7) . ?
N6 C26 1.364(7) . ?
N6 C29 1.365(8) . ?
C1 C30 1.392(8) . ?
C1 C2 1.438(8) . ?
C2 C3 1.357(8) . ?
C2 H2 0.9500 . ?
C3 C4 1.436(7) . ?
C3 H3 0.9500 . ?
C4 C5 1.400(7) . ?
C5 C6 1.397(7) . ?
C5 C31 1.483(7) . ?
C6 C7 1.481(7) . ?
C7 C8 1.359(7) . ?
C8 C9 1.466(7) . ?
C8 H8 0.9500 . ?
C9 C10 1.413(7) . ?
C10 C11 1.400(7) . ?
C10 C37 1.500(7) . ?
C11 C12 1.449(7) . ?
C12 C13 1.352(8) . ?
C12 H12 0.9500 . ?
C13 C14 1.451(8) . ?
C13 H13 0.9500 . ?
C14 C15 1.398(8) . ?
C15 C16 1.394(8) . ?
C15 C43 1.495(8) . ?
C16 C17 1.444(8) . ?
C17 C18 1.340(9) . ?
C17 H17 0.9500 . ?
C18 C19 1.445(8) . ?
C18 H18 0.9500 . ?
C19 C20 1.399(8) . ?
C20 C21 1.406(8) . ?
C20 C49 1.495(7) . ?
C21 C22 1.468(7) . ?
C22 C23 1.344(8) . ?
C22 H22 0.9500 . ?
C23 C24 1.472(7) . ?
C24 C25 1.403(8) . ?
C25 C26 1.390(9) . ?
C25 C55 1.489(7) . ?
C26 C27 1.440(8) . ?
C27 C28 1.340(10) . ?
C27 H27 0.9500 . ?
C28 C29 1.439(8) . ?
C28 H28 0.9500 . ?
C29 C30 1.391(9) . ?
C30 C61B 1.492(16) . ?
C30 C61 1.534(15) . ?
C31 C32 1.384(8) . ?
C31 C36 1.388(7) . ?
C32 C33 1.385(9) . ?
C33 C34 1.368(11) . ?
C34 C35 1.376(11) . ?
C35 C36 1.389(9) . ?
C37 C38 1.383(8) . ?
C37 C42 1.399(8) . ?
C38 C39 1.380(8) . ?
C39 C40 1.376(10) . ?
C40 C41 1.370(10) . ?
C41 C42 1.377(8) . ?
C43 C44 1.379(9) . ?
C43 C48 1.380(8) . ?
C44 C45 1.384(9) . ?
C45 C46 1.378(10) . ?
C46 C47 1.375(9) . ?
C47 C48 1.381(8) . ?
C49 C54 1.386(10) . ?
C49 C50 1.396(9) . ?
C50 C51 1.386(8) . ?
C51 C52 1.377(12) . ?
C52 C53 1.371(11) . ?
C53 C54 1.391(8) . ?
C55 C56 1.380(10) . ?
C55 C60 1.390(11) . ?
C56 C57 1.395(10) . ?
C57 C58 1.354(16) . ?
C58 C59 1.364(16) . ?
C59 C60 1.386(10) . ?
C61 C62 1.367(17) . ?
C61 C66 1.367(19) . ?
C62 C63 1.39(2) . ?
C63 C64 1.34(2) . ?
C64 C65 1.375(19) . ?
C65 C66 1.342(17) . ?
C61B C62B 1.3900 . ?
C61B C66B 1.3900 . ?
C62B C63B 1.3900 . ?
C63B C64B 1.3900 . ?
C64B C65B 1.3900 . ?
C65B C66B 1.3900 . ?
N1S C1S 1.137(10) . ?
C1S C2S 1.453(11) . ?
C2S H2SA 0.9800 . ?
C2S H2SB 0.9800 . ?
C2S H2SC 0.9800 . ?
N2S C3S 1.174(13) . ?
C3S C4S 1.342(15) . ?
C4S H4SA 0.9800 . ?
C4S H4SB 0.9800 . ?
C4S H4SC 0.9800 . ?

loop_
_geom_torsion_atom_site_label_1
_geom_torsion_atom_site_label_2
_geom_torsion_atom_site_label_3
_geom_torsion_atom_site_label_4
_geom_torsion
_geom_torsion_site_symmetry_1
_geom_torsion_site_symmetry_2
_geom_torsion_site_symmetry_3
_geom_torsion_site_symmetry_4
_geom_torsion_publ_flag
C7 Au1 N1 C1 163.5(5) . . . . ?
C23 Au1 N1 C1 -87.4(17) . . . . ?
N6 Au1 N1 C1 -17.0(5) . . . . ?
C7 Au1 N1 C4 -20.9(5) . . . . ?
C23 Au1 N1 C4 88.2(17) . . . . ?
N6 Au1 N1 C4 158.6(5) . . . . ?
C2C Rh1 N3 C14 9(9) . . . . ?
C1C Rh1 N3 C14 127.1(4) . . . . ?
N4 Rh1 N3 C14 -42.5(4) . . . . ?
C2C Rh1 N3 C11 -145(8) . . . . ?
C1C Rh1 N3 C11 -26.9(5) . . . . ?
N4 Rh1 N3 C11 163.6(5) . . . . ?
C2C Rh1 N4 C19 13.6(5) . . . . ?
C1C Rh1 N4 C19 97.3(13) . . . . ?
N3 Rh1 N4 C19 -167.8(5) . . . . ?
C2C Rh1 N4 C16 -132.8(4) . . . . ?
C1C Rh1 N4 C16 -49.1(14) . . . . ?
N3 Rh1 N4 C16 45.8(4) . . . . ?
C7 Au1 N6 C26 -155(3) . . . . ?
C23 Au1 N6 C26 9.3(5) . . . . ?
N1 Au1 N6 C26 -164.3(5) . . . . ?
C7 Au1 N6 C29 31(4) . . . . ?
C23 Au1 N6 C29 -164.1(5) . . . . ?
N1 Au1 N6 C29 22.3(5) . . . . ?
C2C Rh1 C1C O1 46(5) . . . . ?
N3 Rh1 C1C O1 -132(5) . . . . ?
N4 Rh1 C1C O1 -38(6) . . . . ?
C1C Rh1 C2C O2 46(10) . . . . ?
N3 Rh1 C2C O2 164(7) . . . . ?
N4 Rh1 C2C O2 -145(10) . . . . ?
C4 N1 C1 C30 -170.6(6) . . . . ?
Au1 N1 C1 C30 5.8(9) . . . . ?
C4 N1 C1 C2 2.3(6) . . . . ?
Au1 N1 C1 C2 178.6(4) . . . . ?
N1 C1 C2 C3 -2.8(7) . . . . ?
C30 C1 C2 C3 170.2(6) . . . . ?
C1 C2 C3 C4 2.1(6) . . . . ?
C1 N1 C4 C5 -175.3(5) . . . . ?
Au1 N1 C4 C5 8.5(8) . . . . ?
C1 N1 C4 C3 -1.0(6) . . . . ?
Au1 N1 C4 C3 -177.3(4) . . . . ?
C2 C3 C4 N1 -0.8(6) . . . . ?
C2 C3 C4 C5 173.6(5) . . . . ?
N1 C4 C5 C6 8.9(8) . . . . ?
C3 C4 C5 C6 -164.5(5) . . . . ?
N1 C4 C5 C31 -177.3(5) . . . . ?
C3 C4 C5 C31 9.4(8) . . . . ?
C9 N2 C6 C5 -167.4(5) . . . . ?
C9 N2 C6 C7 3.5(6) . . . . ?
C4 C5 C6 N2 164.7(5) . . . . ?
C31 C5 C6 N2 -9.0(7) . . . . ?
C4 C5 C6 C7 -4.5(8) . . . . ?
C31 C5 C6 C7 -178.2(5) . . . . ?
N2 C6 C7 C8 -5.0(6) . . . . ?
C5 C6 C7 C8 164.9(5) . . . . ?
N2 C6 C7 Au1 173.9(3) . . . . ?
C5 C6 C7 Au1 -16.3(7) . . . . ?
C23 Au1 C7 C8 27.8(6) . . . . ?
N1 Au1 C7 C8 -158.6(6) . . . . ?
N6 Au1 C7 C8 -168(3) . . . . ?
C23 Au1 C7 C6 -150.7(4) . . . . ?
N1 Au1 C7 C6 22.9(4) . . . . ?
N6 Au1 C7 C6 14(4) . . . . ?
C6 C7 C8 C9 4.2(6) . . . . ?
Au1 C7 C8 C9 -174.5(4) . . . . ?
C6 N2 C9 C10 174.1(5) . . . . ?
C6 N2 C9 C8 -0.7(6) . . . . ?
C7 C8 C9 N2 -2.5(6) . . . . ?
C7 C8 C9 C10 -176.7(5) . . . . ?
N2 C9 C10 C11 162.0(5) . . . . ?
C8 C9 C10 C11 -24.2(9) . . . . ?
N2 C9 C10 C37 -19.5(7) . . . . ?
C8 C9 C10 C37 154.2(5) . . . . ?
C14 N3 C11 C10 -179.8(5) . . . . ?
Rh1 N3 C11 C10 -23.2(8) . . . . ?
C14 N3 C11 C12 -1.6(6) . . . . ?
Rh1 N3 C11 C12 155.0(4) . . . . ?
C9 C10 C11 N3 -20.5(9) . . . . ?
C37 C10 C11 N3 161.1(5) . . . . ?
C9 C10 C11 C12 161.6(5) . . . . ?
C37 C10 C11 C12 -16.8(8) . . . . ?
N3 C11 C12 C13 1.9(6) . . . . ?
C10 C11 C12 C13 -179.9(5) . . . . ?
C11 C12 C13 C14 -1.4(6) . . . . ?
C11 N3 C14 C15 -178.4(5) . . . . ?
Rh1 N3 C14 C15 22.1(7) . . . . ?
C11 N3 C14 C13 0.7(6) . . . . ?
Rh1 N3 C14 C13 -158.8(4) . . . . ?
C12 C13 C14 N3 0.5(6) . . . . ?
C12 C13 C14 C15 179.6(5) . . . . ?
N3 C14 C15 C16 12.1(9) . . . . ?
C13 C14 C15 C16 -166.8(6) . . . . ?
N3 C14 C15 C43 -167.4(5) . . . . ?
C13 C14 C15 C43 13.7(8) . . . . ?
C19 N4 C16 C15 175.8(6) . . . . ?
Rh1 N4 C16 C15 -30.7(7) . . . . ?
C19 N4 C16 C17 -1.3(6) . . . . ?
Rh1 N4 C16 C17 152.1(4) . . . . ?
C14 C15 C16 N4 -6.6(9) . . . . ?
C43 C15 C16 N4 172.8(5) . . . . ?
C14 C15 C16 C17 170.1(6) . . . . ?
C43 C15 C16 C17 -10.4(9) . . . . ?
N4 C16 C17 C18 0.6(7) . . . . ?
C15 C16 C17 C18 -176.6(6) . . . . ?
C16 C17 C18 C19 0.4(7) . . . . ?
C16 N4 C19 C20 -174.6(6) . . . . ?
Rh1 N4 C19 C20 36.4(9) . . . . ?
C16 N4 C19 C18 1.6(6) . . . . ?
Rh1 N4 C19 C18 -147.4(4) . . . . ?
C17 C18 C19 N4 -1.2(7) . . . . ?
C17 C18 C19 C20 175.2(6) . . . . ?
N4 C19 C20 C21 18.7(11) . . . . ?
C18 C19 C20 C21 -157.0(6) . . . . ?
N4 C19 C20 C49 -161.0(6) . . . . ?
C18 C19 C20 C49 23.3(9) . . . . ?
C24 N5 C21 C20 -179.9(5) . . . . ?
C24 N5 C21 C22 -0.2(6) . . . . ?
C19 C20 C21 N5 -179.7(6) . . . . ?
C49 C20 C21 N5 0.0(8) . . . . ?
C19 C20 C21 C22 0.7(11) . . . . ?
C49 C20 C21 C22 -179.6(6) . . . . ?
N5 C21 C22 C23 3.7(7) . . . . ?
C20 C21 C22 C23 -176.7(6) . . . . ?
C21 C22 C23 C24 -5.1(6) . . . . ?
C21 C22 C23 Au1 167.6(5) . . . . ?
C7 Au1 C23 C22 -10.6(6) . . . . ?
N1 Au1 C23 C22 -119.4(15) . . . . ?
N6 Au1 C23 C22 170.3(6) . . . . ?
C7 Au1 C23 C24 161.1(5) . . . . ?
N1 Au1 C23 C24 52.2(18) . . . . ?
N6 Au1 C23 C24 -18.1(5) . . . . ?
C21 N5 C24 C25 170.2(5) . . . . ?
C21 N5 C24 C23 -3.1(6) . . . . ?
C22 C23 C24 N5 5.3(6) . . . . ?
Au1 C23 C24 N5 -168.5(4) . . . . ?
C22 C23 C24 C25 -167.1(6) . . . . ?
Au1 C23 C24 C25 19.0(8) . . . . ?
N5 C24 C25 C26 -174.6(5) . . . . ?
C23 C24 C25 C26 -2.6(10) . . . . ?
N5 C24 C25 C55 2.2(8) . . . . ?
C23 C24 C25 C55 174.2(6) . . . . ?
C29 N6 C26 C25 177.2(6) . . . . ?
Au1 N6 C26 C25 2.8(9) . . . . ?
C29 N6 C26 C27 -0.5(7) . . . . ?
Au1 N6 C26 C27 -174.9(4) . . . . ?
C24 C25 C26 N6 -9.4(10) . . . . ?
C55 C25 C26 N6 173.8(6) . . . . ?
C24 C25 C26 C27 167.9(6) . . . . ?
C55 C25 C26 C27 -8.9(9) . . . . ?
N6 C26 C27 C28 1.8(8) . . . . ?
C25 C26 C27 C28 -175.9(6) . . . . ?
C26 C27 C28 C29 -2.3(8) . . . . ?
C26 N6 C29 C30 168.5(6) . . . . ?
Au1 N6 C29 C30 -16.9(9) . . . . ?
C26 N6 C29 C28 -0.9(7) . . . . ?
Au1 N6 C29 C28 173.6(4) . . . . ?
C27 C28 C29 N6 2.1(8) . . . . ?
C27 C28 C29 C30 -167.5(6) . . . . ?
N6 C29 C30 C1 -3.1(10) . . . . ?
C28 C29 C30 C1 164.8(6) . . . . ?
N6 C29 C30 C61B -169.0(12) . . . . ?
C28 C29 C30 C61B -1.2(14) . . . . ?
N6 C29 C30 C61 179.3(8) . . . . ?
C28 C29 C30 C61 -12.8(11) . . . . ?
N1 C1 C30 C29 9.2(10) . . . . ?
C2 C1 C30 C29 -162.6(6) . . . . ?
N1 C1 C30 C61B 174.2(12) . . . . ?
C2 C1 C30 C61B 2.3(14) . . . . ?
N1 C1 C30 C61 -173.0(8) . . . . ?
C2 C1 C30 C61 15.2(10) . . . . ?
C6 C5 C31 C32 -117.9(6) . . . . ?
C4 C5 C31 C32 68.0(7) . . . . ?
C6 C5 C31 C36 64.2(7) . . . . ?
C4 C5 C31 C36 -109.9(6) . . . . ?
C36 C31 C32 F1 179.5(5) . . . . ?
C5 C31 C32 F1 1.5(8) . . . . ?
C36 C31 C32 C33 0.7(9) . . . . ?
C5 C31 C32 C33 -177.3(6) . . . . ?
F1 C32 C33 F2 0.5(9) . . . . ?
C31 C32 C33 F2 179.4(6) . . . . ?
F1 C32 C33 C34 179.2(6) . . . . ?
C31 C32 C33 C34 -2.0(10) . . . . ?
F2 C33 C34 F3 -1.2(12) . . . . ?
C32 C33 C34 F3 -179.8(7) . . . . ?
F2 C33 C34 C35 179.7(7) . . . . ?
C32 C33 C34 C35 1.0(11) . . . . ?
F3 C34 C35 F4 0.4(11) . . . . ?
C33 C34 C35 F4 179.6(7) . . . . ?
F3 C34 C35 C36 -178.0(7) . . . . ?
C33 C34 C35 C36 1.2(11) . . . . ?
C32 C31 C36 F5 -177.4(5) . . . . ?
C5 C31 C36 F5 0.6(8) . . . . ?
C32 C31 C36 C35 1.5(8) . . . . ?
C5 C31 C36 C35 179.5(5) . . . . ?
F4 C35 C36 F5 -2.0(9) . . . . ?
C34 C35 C36 F5 176.5(6) . . . . ?
F4 C35 C36 C31 179.0(5) . . . . ?
C34 C35 C36 C31 -2.5(10) . . . . ?
C11 C10 C37 C38 -58.3(7) . . . . ?
C9 C10 C37 C38 123.1(6) . . . . ?
C11 C10 C37 C42 122.2(6) . . . . ?
C9 C10 C37 C42 -56.4(7) . . . . ?
C42 C37 C38 F6 177.8(5) . . . . ?
C10 C37 C38 F6 -1.7(8) . . . . ?
C42 C37 C38 C39 -0.1(9) . . . . ?
C10 C37 C38 C39 -179.6(6) . . . . ?
F6 C38 C39 F7 1.0(9) . . . . ?
C37 C38 C39 F7 178.9(6) . . . . ?
F6 C38 C39 C40 -178.1(6) . . . . ?
C37 C38 C39 C40 -0.2(10) . . . . ?
F7 C39 C40 F8 1.4(10) . . . . ?
C38 C39 C40 F8 -179.5(6) . . . . ?
F7 C39 C40 C41 -178.5(6) . . . . ?
C38 C39 C40 C41 0.6(10) . . . . ?
F8 C40 C41 F9 -0.5(10) . . . . ?
C39 C40 C41 F9 179.4(6) . . . . ?
F8 C40 C41 C42 179.4(6) . . . . ?
C39 C40 C41 C42 -0.7(10) . . . . ?
F9 C41 C42 F10 3.1(8) . . . . ?
C40 C41 C42 F10 -176.8(5) . . . . ?
F9 C41 C42 C37 -179.7(5) . . . . ?
C40 C41 C42 C37 0.4(9) . . . . ?
C38 C37 C42 F10 177.1(5) . . . . ?
C10 C37 C42 F10 -3.4(8) . . . . ?
C38 C37 C42 C41 0.0(8) . . . . ?
C10 C37 C42 C41 179.4(5) . . . . ?
C16 C15 C43 C44 -116.7(7) . . . . ?
C14 C15 C43 C44 62.7(7) . . . . ?
C16 C15 C43 C48 66.3(8) . . . . ?
C14 C15 C43 C48 -114.2(6) . . . . ?
C48 C43 C44 F11 179.7(6) . . . . ?
C15 C43 C44 F11 2.5(9) . . . . ?
C48 C43 C44 C45 0.3(10) . . . . ?
C15 C43 C44 C45 -176.9(7) . . . . ?
F11 C44 C45 F12 -2.4(11) . . . . ?
C43 C44 C45 F12 177.1(7) . . . . ?
F11 C44 C45 C46 -179.4(7) . . . . ?
C43 C44 C45 C46 0.0(12) . . . . ?
F12 C45 C46 F13 0.5(12) . . . . ?
C44 C45 C46 F13 177.5(7) . . . . ?
F12 C45 C46 C47 -177.8(7) . . . . ?
C44 C45 C46 C47 -0.8(12) . . . . ?
F13 C46 C47 F14 0.5(10) . . . . ?
C45 C46 C47 F14 178.8(7) . . . . ?
F13 C46 C47 C48 -177.1(6) . . . . ?
C45 C46 C47 C48 1.3(11) . . . . ?
C44 C43 C48 F15 -178.3(5) . . . . ?
C15 C43 C48 F15 -1.3(9) . . . . ?
C44 C43 C48 C47 0.2(9) . . . . ?
C15 C43 C48 C47 177.2(5) . . . . ?
F14 C47 C48 F15 0.0(8) . . . . ?
C46 C47 C48 F15 177.6(6) . . . . ?
F14 C47 C48 C43 -178.5(5) . . . . ?
C46 C47 C48 C43 -1.0(9) . . . . ?
C19 C20 C49 C54 -124.5(7) . . . . ?
C21 C20 C49 C54 55.8(8) . . . . ?
C19 C20 C49 C50 57.0(7) . . . . ?
C21 C20 C49 C50 -122.8(6) . . . . ?
C54 C49 C50 F16 -177.8(5) . . . . ?
C20 C49 C50 F16 0.9(9) . . . . ?
C54 C49 C50 C51 0.2(9) . . . . ?
C20 C49 C50 C51 178.9(6) . . . . ?
F16 C50 C51 F17 -3.9(9) . . . . ?
C49 C50 C51 F17 178.0(6) . . . . ?
F16 C50 C51 C52 176.9(6) . . . . ?
C49 C50 C51 C52 -1.1(10) . . . . ?
F17 C51 C52 F18 0.3(10) . . . . ?
C50 C51 C52 F18 179.4(6) . . . . ?
F17 C51 C52 C53 -178.1(6) . . . . ?
C50 C51 C52 C53 1.1(10) . . . . ?
F18 C52 C53 F19 -0.7(9) . . . . ?
C51 C52 C53 F19 177.7(6) . . . . ?
F18 C52 C53 C54 -178.5(6) . . . . ?
C51 C52 C53 C54 -0.1(10) . . . . ?
C50 C49 C54 F20 -175.0(5) . . . . ?
C20 C49 C54 F20 6.4(9) . . . . ?
C50 C49 C54 C53 0.8(9) . . . . ?
C20 C49 C54 C53 -177.8(6) . . . . ?
F19 C53 C54 F20 -2.8(9) . . . . ?
C52 C53 C54 F20 175.0(6) . . . . ?
F19 C53 C54 C49 -178.6(6) . . . . ?
C52 C53 C54 C49 -0.8(10) . . . . ?
C26 C25 C55 C56 -75.5(8) . . . . ?
C24 C25 C55 C56 107.5(8) . . . . ?
C26 C25 C55 C60 106.4(8) . . . . ?
C24 C25 C55 C60 -70.6(8) . . . . ?
C60 C55 C56 F21 178.2(7) . . . . ?
C25 C55 C56 F21 0.0(10) . . . . ?
C60 C55 C56 C57 -0.3(11) . . . . ?
C25 C55 C56 C57 -178.5(7) . . . . ?
F21 C56 C57 F22 1.9(11) . . . . ?
C55 C56 C57 F22 -179.5(7) . . . . ?
F21 C56 C57 C58 -178.2(7) . . . . ?
C55 C56 C57 C58 0.3(12) . . . . ?
F22 C57 C58 F23 -0.5(13) . . . . ?
C56 C57 C58 F23 179.6(7) . . . . ?
F22 C57 C58 C59 178.9(8) . . . . ?
C56 C57 C58 C59 -0.9(14) . . . . ?
C57 C58 C59 F24 -179.1(8) . . . . ?
F23 C58 C59 F24 0.3(13) . . . . ?
C57 C58 C59 C60 1.6(14) . . . . ?
F23 C58 C59 C60 -179.0(8) . . . . ?
F24 C59 C60 F25 2.2(12) . . . . ?
C58 C59 C60 F25 -178.5(8) . . . . ?
F24 C59 C60 C55 179.1(7) . . . . ?
C58 C59 C60 C55 -1.5(13) . . . . ?
C56 C55 C60 F25 177.8(7) . . . . ?
C25 C55 C60 F25 -4.0(10) . . . . ?
C56 C55 C60 C59 0.9(11) . . . . ?
C25 C55 C60 C59 179.1(7) . . . . ?
C29 C30 C61 C62 79.9(15) . . . . ?
C1 C30 C61 C62 -98.0(14) . . . . ?
C61B C30 C61 C62 27(6) . . . . ?
C29 C30 C61 C66 -103.1(14) . . . . ?
C1 C30 C61 C66 79.0(14) . . . . ?
C61B C30 C61 C66 -156(8) . . . . ?
C66 C61 C62 F26 178.8(14) . . . . ?
C30 C61 C62 F26 -4(2) . . . . ?
C66 C61 C62 C63 -1(2) . . . . ?
C30 C61 C62 C63 176.0(15) . . . . ?
C61 C62 C63 C64 2(2) . . . . ?
F26 C62 C63 C64 -178.3(15) . . . . ?
C61 C62 C63 F27 -178.6(15) . . . . ?
F26 C62 C63 F27 1(2) . . . . ?
F27 C63 C64 F28 1(2) . . . . ?
C62 C63 C64 F28 -179.8(14) . . . . ?
F27 C63 C64 C65 179.2(14) . . . . ?
C62 C63 C64 C65 -1(2) . . . . ?
C63 C64 C65 C66 0(2) . . . . ?
F28 C64 C65 C66 178.8(13) . . . . ?
C63 C64 C65 F29 177.5(13) . . . . ?
F28 C64 C65 F29 -3.9(19) . . . . ?
F29 C65 C66 F30 1.0(18) . . . . ?
C64 C65 C66 F30 178.1(12) . . . . ?
F29 C65 C66 C61 -176.9(12) . . . . ?
C64 C65 C66 C61 0.3(19) . . . . ?
C62 C61 C66 C65 0.3(18) . . . . ?
C30 C61 C66 C65 -176.9(13) . . . . ?
C62 C61 C66 F30 -177.6(13) . . . . ?
C30 C61 C66 F30 5.2(18) . . . . ?
C29 C30 C61B C62B 79.2(17) . . . . ?
C1 C30 C61B C62B -87.5(16) . . . . ?
C61 C30 C61B C62B -148(8) . . . . ?
C29 C30 C61B C66B -109.7(12) . . . . ?
C1 C30 C61B C66B 83.5(16) . . . . ?
C61 C30 C61B C66B 23(6) . . . . ?
C66B C61B C62B F26B -176(2) . . . . ?
C30 C61B C62B F26B -5(2) . . . . ?
C66B C61B C62B C63B 0.0 . . . . ?
C30 C61B C62B C63B 171(2) . . . . ?
F26B C62B C63B F27B -4(2) . . . . ?
C61B C62B C63B F27B 180(2) . . . . ?
F26B C62B C63B C64B 176(2) . . . . ?
C61B C62B C63B C64B 0.0 . . . . ?
F27B C63B C64B F28B -1(2) . . . . ?
C62B C63B C64B F28B 179(2) . . . . ?
F27B C63B C64B C65B -180(2) . . . . ?
C62B C63B C64B C65B 0.0 . . . . ?
F28B C64B C65B F29B 3(2) . . . . ?
C63B C64B C65B F29B -177(2) . . . . ?
F28B C64B C65B C66B -179(2) . . . . ?
C63B C64B C65B C66B 0.0 . . . . ?
F29B C65B C66B F30B 7(3) . . . . ?
C64B C65B C66B F30B -170(3) . . . . ?
F29B C65B C66B C61B 177(2) . . . . ?
C64B C65B C66B C61B 0.0 . . . . ?
C62B C61B C66B F30B 170(3) . . . . ?
C30 C61B C66B F30B -1(2) . . . . ?
C62B C61B C66B C65B 0.0 . . . . ?
C30 C61B C66B C65B -171(2) . . . . ?
